data_4338555
loop_
_publ_author_name
'Adams, Harry'
'Costa, Paulo J.'
'Newell, Mike'
'Vickers, Steven J.'
'Ward, Michael D.'
'F\'elix, V\'itor'
'Thomas, Jim A.'

_publ_section_title
;
 Mixed Valence Creutz--Taube Ion Analogues Incorporating Thiacrowns:
 Synthesis, Structure, Physical Properties, and Computational Studies
;
_journal_coden_ASTM INOCAJ
_journal_issue 12
_journal_name_full 'Inorganic Chemistry'
_journal_page_first 5584
_journal_page_last 5584
_journal_paper_doi 10.1021/ic900536a
_journal_volume 48
_journal_year 2009
_chemical_formula_sum 'C20 H36 Cl2 F12 N2 P2 Ru2 S8'
_chemical_formula_weight 1123.97
_space_group_IT_number 137
_symmetry_cell_setting tetragonal
_symmetry_space_group_name_Hall '-P 4ac 2a'
_symmetry_space_group_name_H-M 'P 42/n m c :2'
_atom_sites_solution_hydrogens geom
_atom_sites_solution_primary direct
_atom_sites_solution_secondary difmap
_audit_creation_method SHELXL-97
_cell_angle_alpha 90.00
_cell_angle_beta 90.00
_cell_angle_gamma 90.00
_cell_formula_units_Z 4
_cell_length_a 21.286(2)
_cell_length_b 21.286(2)
_cell_length_c 9.5157(15)
_cell_measurement_reflns_used 1845
_cell_measurement_temperature 150(2)
_cell_measurement_theta_max 43.205
_cell_measurement_theta_min 4.689
_cell_volume 4311.5(9)
_computing_cell_refinement 'Bruker SMART'
_computing_data_collection 'Bruker SMART'
_computing_data_reduction 'Bruker SHELXTL'
_computing_molecular_graphics 'Bruker SHELXTL'
_computing_publication_material 'Bruker SHELXTL'
_computing_structure_refinement 'SHELXL-97 (Sheldrick, 1997)'
_computing_structure_solution 'SHELXS-97 (Sheldrick, 1990)'
_diffrn_ambient_temperature 150(2)
_diffrn_detector_area_resol_mean 100
_diffrn_measured_fraction_theta_full 1.000
_diffrn_measured_fraction_theta_max 1.000
_diffrn_measurement_device_type 'CCD area detector'
_diffrn_measurement_method 'phi and omega scans'
_diffrn_radiation_monochromator graphite
_diffrn_radiation_source 'fine-focus sealed tube'
_diffrn_radiation_type MoK\a
_diffrn_radiation_wavelength 0.71073
_diffrn_reflns_av_R_equivalents 0.0917
_diffrn_reflns_av_sigmaI/netI 0.0457
_diffrn_reflns_limit_h_max 19
_diffrn_reflns_limit_h_min -23
_diffrn_reflns_limit_k_max 22
_diffrn_reflns_limit_k_min -23
_diffrn_reflns_limit_l_max 10
_diffrn_reflns_limit_l_min -10
_diffrn_reflns_number 18201
_diffrn_reflns_theta_full 23.30
_diffrn_reflns_theta_max 23.30
_diffrn_reflns_theta_min 1.35
_diffrn_standards_decay_% 0
_diffrn_standards_number 0
_exptl_absorpt_coefficient_mu 1.357
_exptl_absorpt_correction_T_max 0.7637
_exptl_absorpt_correction_T_min 0.6555
_exptl_absorpt_correction_type multi-scan
_exptl_absorpt_process_details sadabs
_exptl_crystal_colour ORANGE
_exptl_crystal_density_diffrn 1.732
_exptl_crystal_density_method 'not measured'
_exptl_crystal_description BLOCK
_exptl_crystal_F_000 2232
_exptl_crystal_size_max 0.34
_exptl_crystal_size_mid 0.21
_exptl_crystal_size_min 0.21
_refine_diff_density_max 1.496
_refine_diff_density_min -1.302
_refine_diff_density_rms 0.126
_refine_ls_extinction_method none
_refine_ls_goodness_of_fit_ref 0.950
_refine_ls_hydrogen_treatment constr
_refine_ls_matrix_type full
_refine_ls_number_parameters 134
_refine_ls_number_reflns 1659
_refine_ls_number_restraints 39
_refine_ls_restrained_S_all 0.939
_refine_ls_R_factor_all 0.0962
_refine_ls_R_factor_gt 0.0659
_refine_ls_shift/su_max 0.000
_refine_ls_shift/su_mean 0.000
_refine_ls_structure_factor_coef Fsqd
_refine_ls_weighting_details 'calc w=1/[\s^2^(Fo^2^)+(0.1375P)^2^+0.0000P] where P=(Fo^2^+2Fc^2^)/3'
_refine_ls_weighting_scheme calc
_refine_ls_wR_factor_gt 0.1852
_refine_ls_wR_factor_ref 0.2008
_reflns_number_gt 1040
_reflns_number_total 1659
_reflns_threshold_expression >2sigma(I)
_cod_data_source_file ic900536a_si_001.cif
_cod_data_source_block iaj151m
_cod_depositor_comments
;
The following automatic conversions were performed:

'_symmetry_cell_setting' value 'Tetragonal' changed to 'tetragonal'
according to
/usr/data/users/saulius/automatic-downloads/retrospective/ACS/lib/dictionaries/cif_core.dic
dictionary named 'cif_core.dic' version 2.4.2 from 2011-04-26.

Automatic conversion script
Id: cif_fix_values 2281 2013-09-26 08:29:07Z andrius 
;
_cod_original_cell_volume 4311.3(10)
_cod_original_sg_symbol_H-M P4(2)/nmc
_cod_database_code 4338555

loop_
_symmetry_equiv_pos_as_xyz
'x, y, z'
'-x+1/2, -y+1/2, z'
'-y+1/2, x, z+1/2'
'y, -x+1/2, z+1/2'
'-x, y+1/2, -z'
'x+1/2, -y, -z'
'y+1/2, x+1/2, -z+1/2'
'-y, -x, -z+1/2'
'-x, -y, -z'
'x-1/2, y-1/2, -z'
'y-1/2, -x, -z-1/2'
'-y, x-1/2, -z-1/2'
'x, -y-1/2, z'
'-x-1/2, y, z'
'-y-1/2, -x-1/2, z-1/2'
'y, x, z-1/2'

loop_
_atom_site_label
_atom_site_type_symbol
_atom_site_fract_x
_atom_site_fract_y
_atom_site_fract_z
_atom_site_U_iso_or_equiv
_atom_site_adp_type
_atom_site_occupancy
_atom_site_symmetry_multiplicity
_atom_site_calc_flag
_atom_site_refinement_flags
_atom_site_disorder_assembly
_atom_site_disorder_group
Ru Ru 0.2500 0.08473(6) 0.19995(9) 0.0588(5) Uani 1 2 d S . .
S1 S 0.2500 0.08621(19) 0.4367(3) 0.0609(11) Uani 1 2 d S . .
S4 S 0.14037(10) 0.07309(14) 0.2115(2) 0.0663(8) Uani 1 1 d . A .
S2 S 0.2500 -0.0232(2) 0.1946(3) 0.0730(12) Uani 1 2 d S . .
Cl Cl 0.2500 0.1073(7) -0.0566(10) 0.044(2) Uani 0.473(18) 2 d SPU A 1
Cl' Cl 0.2500 0.0749(6) -0.0549(9) 0.045(2) Uani 0.527(18) 2 d SPU A 2
N N 0.2500 0.1841(5) 0.1999(9) 0.049(3) Uani 1 2 d S . .
C2 C 0.1273(4) -0.0078(6) 0.1597(10) 0.082(3) Uani 1 1 d U . .
H2AA H 0.1170 -0.0326 0.2446 0.098 Uiso 1 1 calc R A .
H2AB H 0.0904 -0.0094 0.0966 0.098 Uiso 1 1 calc R . .
C3 C 0.1271(4) 0.0680(5) 0.4015(8) 0.064(2) Uani 1 1 d U . .
H3AA H 0.1186 0.1107 0.4382 0.076 Uiso 1 1 calc R A .
H3AB H 0.0892 0.0421 0.4187 0.076 Uiso 1 1 calc R . .
C1 C 0.1831(4) -0.0395(6) 0.0847(10) 0.084(3) Uani 1 1 d U A .
H1AA H 0.1891 -0.0216 -0.0104 0.101 Uiso 1 1 calc R . .
H1AB H 0.1762 -0.0853 0.0762 0.101 Uiso 1 1 calc R . .
C4 C 0.1814(3) 0.0401(5) 0.4821(9) 0.064(2) Uani 1 1 d U A .
H4AA H 0.1877 -0.0044 0.4555 0.077 Uiso 1 1 calc R . .
H4AB H 0.1733 0.0423 0.5844 0.077 Uiso 1 1 calc R . .
C9 C 0.2966(8) 0.2174(10) 0.2635(18) 0.071(5) Uani 0.488(12) 1 d PU . 1
H9A H 0.3309 0.1956 0.3072 0.085 Uiso 0.488(12) 1 d PR . 1
C9' C 0.2914(7) 0.2172(9) 0.1345(17) 0.071(5) Uani 0.512(12) 1 d PU . 2
H9'A H 0.3238 0.1955 0.0834 0.085 Uiso 0.512(12) 1 d PR . 2
P1 P 0.43781(9) 0.56219(9) 0.7500 0.0388(8) Uani 1 2 d SD . .
F1 F 0.3867(2) 0.5107(2) 0.7876(4) 0.0604(14) Uani 1 1 d D B .
F2 F 0.3968(5) 0.6106(4) 0.8375(11) 0.070(3) Uiso 0.529(10) 1 d PDU B 1
F2' F 0.4273(6) 0.5966(5) 0.8961(7) 0.071(3) Uiso 0.471(10) 1 d PDU B 2
F3 F 0.4741(5) 0.5463(5) 0.8912(7) 0.069(3) Uiso 0.529(10) 1 d PDU B 1
F3' F 0.4868(4) 0.5196(5) 0.8321(12) 0.068(3) Uiso 0.471(10) 1 d PDU B 2

loop_
_atom_site_aniso_label
_atom_site_aniso_U_11
_atom_site_aniso_U_22
_atom_site_aniso_U_33
_atom_site_aniso_U_23
_atom_site_aniso_U_13
_atom_site_aniso_U_12
Ru 0.0227(6) 0.1199(11) 0.0338(6) 0.0138(6) 0.000 0.000
S1 0.0249(16) 0.120(3) 0.0375(17) 0.0248(18) 0.000 0.000
S4 0.0260(12) 0.129(2) 0.0440(14) 0.0127(14) -0.0001(9) -0.0008(13)
S2 0.0350(18) 0.129(3) 0.055(2) 0.002(2) 0.000 0.000
Cl 0.046(3) 0.046(6) 0.040(3) 0.010(5) 0.000 0.000
Cl' 0.047(3) 0.045(6) 0.043(3) 0.009(4) 0.000 0.000
N 0.022(5) 0.100(8) 0.023(5) 0.013(5) 0.000 0.000
C2 0.046(4) 0.140(8) 0.060(5) -0.005(5) -0.004(4) -0.010(5)
C3 0.035(4) 0.113(6) 0.043(4) 0.021(4) 0.007(3) -0.007(4)
C1 0.050(5) 0.140(8) 0.061(5) -0.006(5) -0.003(4) -0.008(5)
C4 0.037(4) 0.113(6) 0.042(4) 0.022(4) 0.006(3) -0.007(4)
C9 0.021(6) 0.138(14) 0.052(7) -0.004(8) 0.000(6) 0.001(6)
C9' 0.022(6) 0.139(14) 0.052(7) -0.005(8) 0.001(6) 0.002(6)
P1 0.0366(11) 0.0366(11) 0.0432(17) -0.0003(10) -0.0003(10) 0.0013(14)
F1 0.066(3) 0.053(3) 0.063(3) -0.002(2) 0.010(3) -0.028(3)

loop_
_atom_type_symbol
_atom_type_description
_atom_type_scat_dispersion_real
_atom_type_scat_dispersion_imag
_atom_type_scat_source
C C 0.0033 0.0016 'International Tables Vol C Tables 4.2.6.8 and 6.1.1.4'
H H 0.0000 0.0000 'International Tables Vol C Tables 4.2.6.8 and 6.1.1.4'
N N 0.0061 0.0033 'International Tables Vol C Tables 4.2.6.8 and 6.1.1.4'
F F 0.0171 0.0103 'International Tables Vol C Tables 4.2.6.8 and 6.1.1.4'
P P 0.1023 0.0942 'International Tables Vol C Tables 4.2.6.8 and 6.1.1.4'
S S 0.1246 0.1234 'International Tables Vol C Tables 4.2.6.8 and 6.1.1.4'
Ru Ru -1.2594 0.8363 'International Tables Vol C Tables 4.2.6.8 and 6.1.1.4'
Cl Cl 0.1484 0.1585 'International Tables Vol C Tables 4.2.6.8 and 6.1.1.4'

loop_
_geom_angle_atom_site_label_1
_geom_angle_atom_site_label_2
_geom_angle_atom_site_label_3
_geom_angle
_geom_angle_site_symmetry_1
_geom_angle_site_symmetry_3
N Ru S1 89.2(2) . .
N Ru S2 178.7(2) . .
S1 Ru S2 92.08(13) . .
N Ru S4 96.05(8) . 14_655
S1 Ru S4 87.40(6) . 14_655
S2 Ru S4 84.01(8) . 14_655
N Ru S4 96.05(8) . .
S1 Ru S4 87.40(6) . .
S2 Ru S4 84.01(8) . .
S4 Ru S4 166.75(15) 14_655 .
N Ru Cl' 94.9(4) . .
S1 Ru Cl' 175.9(3) . .
S2 Ru Cl' 83.8(3) . .
S4 Ru Cl' 92.15(7) 14_655 .
S4 Ru Cl' 92.15(7) . .
N Ru Cl 78.9(4) . .
S1 Ru Cl 168.1(4) . .
S2 Ru Cl 99.8(3) . .
S4 Ru Cl 93.80(6) 14_655 .
S4 Ru Cl 93.80(6) . .
Cl' Ru Cl 16.06(18) . .
C4 S1 C4 107.4(6) 14_655 .
C4 S1 Ru 103.4(3) 14_655 .
C4 S1 Ru 103.4(3) . .
C2 S4 C3 100.9(5) . .
C2 S4 Ru 103.9(3) . .
C3 S4 Ru 101.8(3) . .
C1 S2 C1 104.5(6) . 14_655
C1 S2 Ru 101.9(4) . .
C1 S2 Ru 101.9(4) 14_655 .
C9' N C9' 86.4(15) . 14_655
C9' N C9 55.4(10) . .
C9' N C9 115.5(15) 14_655 .
C9' N C9 115.5(15) . 14_655
C9' N C9 55.4(10) 14_655 14_655
C9 N C9 93.6(16) . 14_655
C9' N Ru 123.1(9) . .
C9' N Ru 123.1(9) 14_655 .
C9 N Ru 121.3(10) . .
C9 N Ru 121.3(10) 14_655 .
C1 C2 S4 115.0(7) . .
C1 C2 H2AA 108.5 . .
S4 C2 H2AA 108.5 . .
C1 C2 H2AB 108.5 . .
S4 C2 H2AB 108.5 . .
H2AA C2 H2AB 107.5 . .
C4 C3 S4 114.0(6) . .
C4 C3 H3AA 108.7 . .
S4 C3 H3AA 108.7 . .
C4 C3 H3AB 108.7 . .
S4 C3 H3AB 108.7 . .
H3AA C3 H3AB 107.6 . .
C2 C1 S2 104.9(7) . .
C2 C1 H1AA 110.8 . .
S2 C1 H1AA 110.8 . .
C2 C1 H1AB 110.8 . .
S2 C1 H1AB 110.8 . .
H1AA C1 H1AB 108.9 . .
C3 C4 S1 106.4(6) . .
C3 C4 H4AA 110.4 . .
S1 C4 H4AA 110.4 . .
C3 C4 H4AB 110.4 . .
S1 C4 H4AB 110.4 . .
H4AA C4 H4AB 108.6 . .
C9 C9 N 121.4(10) 13_565 .
C9 C9 C9 90.000(3) 13_565 14_655
N C9 C9 43.2(8) . 14_655
C9 C9 H9A 119.0 13_565 .
N C9 H9A 119.7 . .
C9 C9 H9A 139.5 14_655 .
N C9' C9' 123.1(9) . 13_565
N C9' C9' 46.8(8) . 14_655
C9' C9' C9' 90.000(2) 13_565 14_655
N C9' H9'A 118.3 . .
C9' C9' H9'A 118.6 13_565 .
C9' C9' H9'A 135.8 14_655 .
F1 P1 F1 179.6(4) 8_666 .
F1 P1 F3 90.0(4) 8_666 .
F1 P1 F3 89.8(4) . .
F1 P1 F3 89.8(4) 8_666 8_666
F1 P1 F3 90.0(4) . 8_666
F3 P1 F3 120.6(9) . 8_666
F1 P1 F2 93.0(4) 8_666 .
F1 P1 F2 87.3(4) . .
F3 P1 F2 87.8(6) . .
F3 P1 F2 151.5(7) 8_666 .
F1 P1 F2 87.3(4) 8_666 8_666
F1 P1 F2 93.0(4) . 8_666
F3 P1 F2 151.5(7) . 8_666
F3 P1 F2 87.8(6) 8_666 8_666
F2 P1 F2 64.0(9) . 8_666
F1 P1 F3' 92.8(4) 8_666 .
F1 P1 F3' 86.9(4) . .
F3 P1 F3' 30.8(4) . .
F3 P1 F3' 89.9(8) 8_666 .
F2 P1 F3' 118.3(6) . .
F2 P1 F3' 177.7(7) 8_666 .
F1 P1 F3' 86.9(4) 8_666 8_666
F1 P1 F3' 92.8(4) . 8_666
F3 P1 F3' 89.9(8) . 8_666
F3 P1 F3' 30.8(4) 8_666 8_666
F2 P1 F3' 177.7(7) . 8_666
F2 P1 F3' 118.3(6) 8_666 8_666
F3' P1 F3' 59.5(10) . 8_666
F1 P1 F2' 88.7(5) 8_666 .
F1 P1 F2' 91.4(4) . .
F3 P1 F2' 54.9(5) . .
F3 P1 F2' 175.3(8) 8_666 .
F2 P1 F2' 33.2(4) . .
F2 P1 F2' 96.6(9) 8_666 .
F3' P1 F2' 85.7(6) . .
F3' P1 F2' 144.6(8) 8_666 .
F1 P1 F2' 91.4(4) 8_666 8_666
F1 P1 F2' 88.7(5) . 8_666
F3 P1 F2' 175.3(8) . 8_666
F3 P1 F2' 54.9(5) 8_666 8_666
F2 P1 F2' 96.6(9) . 8_666
F2 P1 F2' 33.2(4) 8_666 8_666
F3' P1 F2' 144.6(8) . 8_666
F3' P1 F2' 85.7(6) 8_666 8_666
F2' P1 F2' 129.6(10) . 8_666
P1 F2 F2 58.0(4) . 8_666
F3' F3' P1 60.3(5) 8_666 .

loop_
_geom_bond_atom_site_label_1
_geom_bond_atom_site_label_2
_geom_bond_distance
_geom_bond_site_symmetry_2
Ru N 2.116(11) .
Ru S1 2.253(3) .
Ru S2 2.297(5) .
Ru S4 2.349(2) 14_655
Ru S4 2.349(2) .
Ru Cl' 2.434(9) .
Ru Cl 2.488(10) .
S1 C4 1.812(8) 14_655
S1 C4 1.812(8) .
S4 C2 1.813(12) .
S4 C3 1.833(8) .
S2 C1 1.800(9) .
S2 C1 1.800(9) 14_655
N C9' 1.288(18) .
N C9' 1.288(18) 14_655
N C9 1.361(19) .
N C9 1.361(19) 14_655
C2 C1 1.540(13) .
C2 H2AA 0.9900 .
C2 H2AB 0.9900 .
C3 C4 1.508(10) .
C3 H3AA 0.9900 .
C3 H3AB 0.9900 .
C1 H1AA 0.9900 .
C1 H1AB 0.9900 .
C4 H4AA 0.9900 .
C4 H4AB 0.9900 .
C9 C9 1.39(4) 13_565
C9 C9 1.98(3) 14_655
C9 H9A 0.9599 .
C9' C9' 1.40(4) 13_565
C9' C9' 1.76(3) 14_655
C9' H9'A 0.9600 .
P1 F1 1.586(3) 8_666
P1 F1 1.586(3) .
P1 F3 1.586(4) .
P1 F3 1.586(4) 8_666
P1 F2 1.586(4) .
P1 F2 1.586(4) 8_666
P1 F3' 1.587(4) .
P1 F3' 1.587(4) 8_666
P1 F2' 1.587(4) .
P1 F2' 1.587(4) 8_666
F2 F2 1.68(2) 8_666
F3' F3' 1.57(2) 8_666
